data_7045969
loop_
_publ_author_name
'Hua, Xiu-Ni'
'Huang, Chao-Ran'
'Gao, Ji-Xing'
'Lu, Yang'
'Chen, Xiao-Gang'
'Liao, Wei-Qiang'

_publ_section_title
;
 High-temperature reversible phase transitions and exceptional dielectric
 anomalies in cobalt(ii) based ionic crystals:
 [Me<sub>3</sub>NCH<sub>2</sub>X]<sub>2</sub>[CoX<sub>4</sub>] (X = Cl and
 Br).
;
_journal_issue 17
_journal_name_full 'Dalton transactions (Cambridge, England : 2003)'
_journal_page_first 6218
_journal_page_last 6224
_journal_paper_doi 10.1039/c8dt00786a
_journal_volume 47
_journal_year 2018
_chemical_formula_moiety 'Cl4 Co, 2(C4 H11 Cl N)'
_chemical_formula_sum 'C8 H22 Cl6 Co N2'
_chemical_formula_weight 417.91
_space_group_crystal_system monoclinic
_space_group_IT_number 14
_space_group_name_Hall '-P 2ybc'
_space_group_name_H-M_alt 'P 1 21/c 1'
_symmetry_space_group_name_Hall '-P 2ybc'
_symmetry_space_group_name_H-M 'P 1 21/c 1'
_atom_sites_solution_hydrogens mixed
_audit_creation_method SHELXL-2014/7
_audit_update_record
;
2018-04-01 deposited with the CCDC.
2018-04-03 downloaded from the CCDC.
;
_cell_angle_alpha 90
_cell_angle_beta 93.47(2)
_cell_angle_gamma 90
_cell_formula_units_Z 4
_cell_length_a 9.199(7)
_cell_length_b 16.828(14)
_cell_length_c 12.100(10)
_cell_measurement_reflns_used 4954
_cell_measurement_temperature 293(2)
_cell_measurement_theta_max 27.5943
_cell_measurement_theta_min 1.6861
_cell_volume 1870(3)
_computing_cell_refinement 'CrystalClear (Rigaku Inc., 2008)'
_computing_data_collection 'CrystalClear (Rigaku Inc., 2008)'
_computing_data_reduction 'CrystalClear (Rigaku Inc., 2008)'
_computing_molecular_graphics 'DIAMOND (Brandenburg & Putz, 2005)'
_computing_publication_material 'SHELXL-2014/7 (Sheldrick, 2008)'
_computing_structure_refinement 'SHELXL-2014/7 (Sheldrick, 2014)'
_computing_structure_solution 'SHELXL-2014/7 (Sheldrick, 2014)'
_diffrn_ambient_temperature 293(2)
_diffrn_measured_fraction_theta_full 0.992
_diffrn_measured_fraction_theta_max 0.992
_diffrn_measurement_device_type 'Rigaku, SCXmini'
_diffrn_measurement_method '\w scans'
_diffrn_radiation_type MoK\a
_diffrn_radiation_wavelength 0.71073
_diffrn_reflns_av_unetI/netI 0.0943
_diffrn_reflns_Laue_measured_fraction_full 0.992
_diffrn_reflns_Laue_measured_fraction_max 0.992
_diffrn_reflns_limit_h_max 11
_diffrn_reflns_limit_h_min -9
_diffrn_reflns_limit_k_max 20
_diffrn_reflns_limit_k_min -20
_diffrn_reflns_limit_l_max 14
_diffrn_reflns_limit_l_min -14
_diffrn_reflns_number 11514
_diffrn_reflns_point_group_measured_fraction_full 0.992
_diffrn_reflns_point_group_measured_fraction_max 0.992
_diffrn_reflns_theta_full 25.242
_diffrn_reflns_theta_max 25.248
_diffrn_reflns_theta_min 2.076
_exptl_absorpt_coefficient_mu 1.759
_exptl_absorpt_correction_T_max 0.703
_exptl_absorpt_correction_T_min 0.559
_exptl_absorpt_correction_type multi-scan
_exptl_absorpt_process_details 'CrystalClear (Rigaku Inc., 2008)'
_exptl_crystal_colour blue
_exptl_crystal_density_diffrn 1.484
_exptl_crystal_description block
_exptl_crystal_F_000 852
_exptl_crystal_size_max 0.38
_exptl_crystal_size_mid 0.28
_exptl_crystal_size_min 0.20
_refine_diff_density_max 1.132
_refine_diff_density_min -1.095
_refine_diff_density_rms 0.145
_refine_ls_extinction_coef 0.0083(13)
_refine_ls_extinction_expression Fc^*^=kFc[1+0.001xFc^2^\l^3^/sin(2\q)]^-1/4^
_refine_ls_extinction_method 'SHELXL-2014/7 (Sheldrick 2014'
_refine_ls_goodness_of_fit_ref 1.045
_refine_ls_hydrogen_treatment constr
_refine_ls_matrix_type full
_refine_ls_number_parameters 194
_refine_ls_number_reflns 11514
_refine_ls_number_restraints 94
_refine_ls_restrained_S_all 1.062
_refine_ls_R_factor_all 0.1375
_refine_ls_R_factor_gt 0.0994
_refine_ls_shift/su_max 0.000
_refine_ls_shift/su_mean 0.000
_refine_ls_structure_factor_coef Fsqd
_refine_ls_weighting_details 'w=1/[\s^2^(Fo^2^)+(0.0050P)^2^+20.4492P] where P=(Fo^2^+2Fc^2^)/3'
_refine_ls_weighting_scheme calc
_refine_ls_wR_factor_gt 0.1988
_refine_ls_wR_factor_ref 0.2168
_reflns_Friedel_coverage 0.000
_reflns_number_gt 2692
_reflns_number_total 3382
_reflns_threshold_expression 'I > 2\s(I)'
_cod_data_source_file c8dt00786a2.cif
_cod_data_source_block Cl-293K
_cod_depositor_comments
;
The following automatic conversions were performed:

'_exptl_absorpt_correction_type' value 'Multi-scan' changed to
'multi-scan' according to
/home/data/users/saulius/crontab/automatic-downloads/rss-feeds/RSC/lib/dictionaries/cif_core.dic
dictionary named 'cif_core.dic' version 2.4.2 from 2011-04-26.

Automatic conversion script
Id: cif_fix_values 4973 2017-02-22 13:04:09Z antanas 

 Adding full bibliography for 7045968--7045971.cif.
;
_cod_database_code 7045969
_shelx_shelxl_version_number 2014/7
_shelx_space_group_comment
;
The symmetry employed for this shelxl refinement is uniquely defined
by the following loop, which should always be used as a source of
symmetry information in preference to the above space-group names.
They are only intended as comments.
;
_shelx_estimated_absorpt_t_min 0.559
_shelx_estimated_absorpt_t_max 0.703

loop_
_space_group_symop_operation_xyz
'x, y, z'
'-x, y+1/2, -z+1/2'
'-x, -y, -z'
'x, -y-1/2, z-1/2'

loop_
_atom_site_label
_atom_site_type_symbol
_atom_site_fract_x
_atom_site_fract_y
_atom_site_fract_z
_atom_site_U_iso_or_equiv
_atom_site_adp_type
_atom_site_occupancy
_atom_site_site_symmetry_order
_atom_site_calc_flag
_atom_site_refinement_flags_posn
_atom_site_refinement_flags_adp
_atom_site_refinement_flags_occupancy
Co1 Co 0.70045(17) 0.61376(9) 0.27716(12) 0.0478(5) Uani 1 1 d . U .
Cl1 Cl 0.484(4) 0.6760(19) 0.216(4) 0.086(6) Uani 0.5 1 d . U P
Cl2 Cl 0.686(3) 0.4872(18) 0.217(4) 0.084(6) Uani 0.5 1 d . U P
Cl3 Cl 0.722(4) 0.6096(13) 0.466(2) 0.086(6) Uani 0.5 1 d . U P
Cl4 Cl 0.887(3) 0.6790(19) 0.209(3) 0.077(6) Uani 0.5 1 d . U P
Cl5 Cl 0.7762(5) 0.2997(2) 0.0913(5) 0.1170(18) Uani 1 1 d . . .
Cl6 Cl 0.1326(6) 0.5406(3) 0.1362(4) 0.142(2) Uani 1 1 d . . .
Cl1' Cl 0.475(4) 0.6507(19) 0.223(4) 0.092(7) Uani 0.5 1 d . U P
Cl2' Cl 0.741(3) 0.4865(18) 0.214(4) 0.089(6) Uani 0.5 1 d . U P
Cl3' Cl 0.743(3) 0.6323(11) 0.4650(19) 0.060(3) Uani 0.5 1 d . U P
Cl4' Cl 0.866(4) 0.6953(18) 0.199(3) 0.069(5) Uani 0.5 1 d . U P
C1 C 0.6355(17) 0.1562(10) -0.0414(14) 0.103(5) Uani 1 1 d . U .
H1A H 0.6101 0.1959 -0.0848 0.154 Uiso 1 1 d . U .
H1B H 0.5769 0.1499 0.0235 0.154 Uiso 1 1 d . U .
H1C H 0.6194 0.1029 -0.0816 0.154 Uiso 1 1 d . U .
C2 C 0.8301(19) 0.0738(9) 0.0432(16) 0.136(6) Uani 1 1 d . U .
H2A H 0.7468 0.0506 0.0748 0.204 Uiso 1 1 calc R U .
H2B H 0.9079 0.0789 0.0993 0.204 Uiso 1 1 calc R U .
H2C H 0.8609 0.0403 -0.0152 0.204 Uiso 1 1 calc R U .
C3 C 0.8835(18) 0.1804(11) -0.0880(14) 0.132(6) Uani 1 1 d . U .
H3A H 0.8885 0.1389 -0.1422 0.198 Uiso 1 1 calc R U .
H3B H 0.9792 0.1908 -0.0553 0.198 Uiso 1 1 calc R U .
H3C H 0.8452 0.2278 -0.1231 0.198 Uiso 1 1 calc R U .
C4 C 0.8148(17) 0.1975(9) 0.1021(12) 0.096(4) Uani 1 1 d . U .
H4A H 0.9157 0.1905 0.1286 0.115 Uiso 1 1 calc R U .
H4B H 0.7540 0.1739 0.1560 0.115 Uiso 1 1 calc R U .
C5 C 0.3967(19) 0.3605(10) 0.0810(14) 0.106(6) Uani 1 1 d . . .
H5A H 0.4958 0.3742 0.1123 0.160 Uiso 1 1 d . U .
H5B H 0.4002 0.3625 0.0018 0.160 Uiso 1 1 d . U .
H5C H 0.3943 0.2997 0.0971 0.160 Uiso 1 1 d . U .
C6 C 0.1351(19) 0.3656(10) 0.1003(14) 0.113(6) Uani 1 1 d . . .
H6A H 0.1270 0.3148 0.1316 0.169 Uiso 1 1 d . U .
H6B H 0.1322 0.3559 0.0157 0.169 Uiso 1 1 d . U .
H6C H 0.0577 0.3991 0.1121 0.169 Uiso 1 1 d . U .
C7 C 0.2997(17) 0.4011(9) 0.2530(10) 0.091(5) Uani 1 1 d . . .
H7A H 0.3604 0.3482 0.2707 0.136 Uiso 1 1 d . U .
H7B H 0.2138 0.3928 0.2876 0.136 Uiso 1 1 d . U .
H7C H 0.3587 0.4411 0.2808 0.136 Uiso 1 1 d . U .
C8 C 0.2796(15) 0.4846(8) 0.0900(11) 0.078(4) Uani 1 1 d . . .
H8A H 0.2753 0.4852 0.0097 0.093 Uiso 1 1 calc R U .
H8B H 0.3703 0.5095 0.1162 0.093 Uiso 1 1 calc R U .
N1 N 0.7900(12) 0.1560(6) -0.0037(9) 0.068(3) Uani 1 1 d . U .
N2 N 0.2789(11) 0.4011(5) 0.1287(7) 0.051(2) Uani 1 1 d . . .

loop_
_atom_site_aniso_label
_atom_site_aniso_U_11
_atom_site_aniso_U_22
_atom_site_aniso_U_33
_atom_site_aniso_U_23
_atom_site_aniso_U_13
_atom_site_aniso_U_12
Co1 0.0570(11) 0.0495(9) 0.0367(8) 0.0004(7) 0.0022(7) -0.0043(8)
Cl1 0.068(9) 0.109(15) 0.081(9) 0.016(12) -0.007(8) 0.027(11)
Cl2 0.119(16) 0.054(5) 0.080(8) -0.012(5) 0.014(13) -0.011(9)
Cl3 0.121(13) 0.095(15) 0.041(4) -0.002(8) 0.002(6) -0.010(10)
Cl4 0.054(7) 0.089(15) 0.090(10) 0.010(9) 0.014(7) -0.020(9)
Cl5 0.091(3) 0.074(3) 0.185(5) -0.042(3) 0.002(3) 0.003(2)
Cl6 0.129(4) 0.169(5) 0.126(4) -0.022(4) -0.015(3) 0.067(4)
Cl1' 0.052(6) 0.14(2) 0.088(9) 0.019(16) -0.001(5) 0.007(10)
Cl2' 0.149(19) 0.047(5) 0.076(6) -0.008(4) 0.037(15) -0.004(10)
Cl3' 0.085(8) 0.057(7) 0.037(4) 0.001(5) -0.001(4) -0.006(6)
Cl4' 0.085(11) 0.060(8) 0.062(7) 0.008(6) 0.013(7) -0.009(7)
C1 0.071(8) 0.124(12) 0.111(11) -0.024(9) -0.018(7) -0.004(8)
C2 0.155(14) 0.073(8) 0.177(15) 0.024(8) -0.018(12) 0.013(10)
C3 0.114(11) 0.174(14) 0.112(11) 0.021(10) 0.043(10) -0.017(12)
C4 0.100(9) 0.103(8) 0.082(8) -0.014(7) -0.015(7) -0.005(8)
C5 0.123(14) 0.105(13) 0.093(12) -0.019(10) 0.014(11) 0.039(11)
C6 0.119(14) 0.123(15) 0.091(12) 0.016(11) -0.033(10) -0.053(12)
C7 0.130(13) 0.105(12) 0.035(7) 0.002(7) -0.016(8) -0.001(10)
C8 0.091(11) 0.068(9) 0.075(10) 0.019(8) 0.014(8) 0.009(8)
N1 0.070(6) 0.070(6) 0.064(6) 0.004(5) 0.000(5) -0.006(5)
N2 0.068(7) 0.049(6) 0.035(5) 0.002(4) -0.002(5) -0.014(5)

loop_
_atom_type_symbol
_atom_type_description
_atom_type_scat_dispersion_real
_atom_type_scat_dispersion_imag
_atom_type_scat_source
C C 0.0033 0.0016 'International Tables Vol C Tables 4.2.6.8 and 6.1.1.4'
H H 0.0000 0.0000 'International Tables Vol C Tables 4.2.6.8 and 6.1.1.4'
Cl Cl 0.1484 0.1585 'International Tables Vol C Tables 4.2.6.8 and 6.1.1.4'
Co Co 0.3494 0.9721 'International Tables Vol C Tables 4.2.6.8 and 6.1.1.4'
N N 0.0061 0.0033 'International Tables Vol C Tables 4.2.6.8 and 6.1.1.4'

loop_
_geom_angle_atom_site_label_1
_geom_angle_atom_site_label_2
_geom_angle_atom_site_label_3
_geom_angle
Cl1' Co1 Cl4 118.5(14)
Cl1' Co1 Cl2 97.6(14)
Cl4 Co1 Cl2 112.3(11)
Cl1' Co1 Cl3 109.0(17)
Cl4 Co1 Cl3 111.2(11)
Cl2 Co1 Cl3 107.0(12)
Cl1' Co1 Cl4' 110.0(11)
Cl4 Co1 Cl4' 8.8(16)
Cl2 Co1 Cl4' 117.5(12)
Cl3 Co1 Cl4' 114.2(11)
Cl1' Co1 Cl3' 110.7(16)
Cl4 Co1 Cl3' 101.9(12)
Cl2 Co1 Cl3' 116.7(12)
Cl3 Co1 Cl3' 10.8(9)
Cl4' Co1 Cl3' 104.2(10)
Cl1' Co1 Cl2' 109.2(13)
Cl4 Co1 Cl2' 101.0(12)
Cl2 Co1 Cl2' 12.9(12)
Cl3 Co1 Cl2' 107.2(12)
Cl4' Co1 Cl2' 107.1(11)
Cl3' Co1 Cl2' 115.4(12)
Cl1' Co1 Cl1 10.9(17)
Cl4 Co1 Cl1 108.8(11)
Cl2 Co1 Cl1 106.9(12)
Cl3 Co1 Cl1 110.5(16)
Cl4' Co1 Cl1 100.2(13)
Cl3' Co1 Cl1 110.1(15)
Cl2' Co1 Cl1 117.7(15)
Cl2' Cl2 Co1 90(7)
Cl2 Cl2' Co1 77(7)
N1 C1 H1A 114.1
N1 C1 H1B 108.6
H1A C1 H1B 115.0
N1 C1 H1C 104.7
H1A C1 H1C 111.0
H1B C1 H1C 102.4
N1 C2 H2A 109.5
N1 C2 H2B 109.5
H2A C2 H2B 109.5
N1 C2 H2C 109.5
H2A C2 H2C 109.5
H2B C2 H2C 109.5
N1 C3 H3A 109.5
N1 C3 H3B 109.5
H3A C3 H3B 109.5
N1 C3 H3C 109.5
H3A C3 H3C 109.5
H3B C3 H3C 109.5
N1 C4 Cl5 112.4(11)
N1 C4 H4A 109.1
Cl5 C4 H4A 109.1
N1 C4 H4B 109.1
Cl5 C4 H4B 109.1
H4A C4 H4B 107.8
N2 C5 H5A 115.8
N2 C5 H5B 117.3
H5A C5 H5B 106.6
N2 C5 H5C 111.6
H5A C5 H5C 100.7
H5B C5 H5C 102.9
N2 C6 H6A 111.5
N2 C6 H6B 105.3
H6A C6 H6B 104.9
N2 C6 H6C 113.9
H6A C6 H6C 114.3
H6B C6 H6C 106.0
N2 C7 H7A 103.6
N2 C7 H7B 113.1
H7A C7 H7B 103.6
N2 C7 H7C 113.8
H7A C7 H7C 104.3
H7B C7 H7C 116.5
N2 C8 Cl6 112.8(9)
N2 C8 H8A 109.0
Cl6 C8 H8A 109.0
N2 C8 H8B 109.0
Cl6 C8 H8B 109.0
H8A C8 H8B 107.8
C3 N1 C4 114.7(12)
C3 N1 C1 112.9(13)
C4 N1 C1 111.6(12)
C3 N1 C2 112.4(13)
C4 N1 C2 94.9(11)
C1 N1 C2 109.0(12)
C5 N2 C6 113.8(12)
C5 N2 C8 107.9(11)
C6 N2 C8 109.4(11)
C5 N2 C7 110.5(11)
C6 N2 C7 106.9(11)
C8 N2 C7 108.3(10)

loop_
_geom_bond_atom_site_label_1
_geom_bond_atom_site_label_2
_geom_bond_distance
Co1 Cl1' 2.23(3)
Co1 Cl4 2.24(3)
Co1 Cl2 2.25(3)
Co1 Cl3 2.28(3)
Co1 Cl4' 2.29(3)
Co1 Cl3' 2.30(2)
Co1 Cl2' 2.31(3)
Co1 Cl1 2.33(3)
Cl2 Cl2' 0.51(5)
Cl5 C4 1.760(15)
Cl6 C8 1.767(13)
C1 N1 1.466(16)
C1 H1A 0.8726
C1 H1B 0.9848
C1 H1C 1.0270
C2 N1 1.532(17)
C2 H2A 0.9600
C2 H2B 0.9600
C2 H2C 0.9600
C3 N1 1.434(16)
C3 H3A 0.9600
C3 H3B 0.9600
C3 H3C 0.9600
C4 N1 1.463(16)
C4 H4A 0.9700
C4 H4B 0.9700
C5 N2 1.431(16)
C5 H5A 0.9931
C5 H5B 0.9614
C5 H5C 1.0425
C6 N2 1.473(17)
C6 H6A 0.9405
C6 H6B 1.0357
C6 H6C 0.9260
C7 N2 1.503(14)
C7 H7A 1.0650
C7 H7B 0.9269
C7 H7C 0.9168
C8 N2 1.482(14)
C8 H8A 0.9700
C8 H8B 0.9700
